data_4509933
loop_
_publ_author_name
'Park, Ji Hye'
'Lee, Woo Ram'
'Kim, Yeonga'
'Lee, Hye Jin'
'Ryu, Dae Won'
'Phang, Won Ju'
'Hong, Chang Seop'

_publ_section_title
;
 Interpenetration Control, Sorption Behavior, and Framework Flexibility in
 Zn(II) Metal--Organic Frameworks
;
_journal_issue 2
_journal_name_full 'Crystal Growth &amp; Design'
_journal_page_first 699
_journal_paper_doi 10.1021/cg401583v
_journal_volume 14
_journal_year 2014
_chemical_formula_sum 'C20 H14 N4 O4 Zn'
_chemical_formula_weight 439.72
_chemical_name_systematic
;
 ?
;
_space_group_IT_number 14
_symmetry_cell_setting monoclinic
_symmetry_space_group_name_Hall '-P 2yn'
_symmetry_space_group_name_H-M 'P 1 21/n 1'
_atom_sites_solution_hydrogens geom
_atom_sites_solution_primary direct
_atom_sites_solution_secondary difmap
_audit_creation_method SHELXL-97
_cell_angle_alpha 90.00
_cell_angle_beta 90.824(18)
_cell_angle_gamma 90.00
_cell_formula_units_Z 4
_cell_length_a 11.608(3)
_cell_length_b 15.781(4)
_cell_length_c 14.682(4)
_cell_measurement_reflns_used 2594
_cell_measurement_temperature 298(2)
_cell_measurement_theta_max 20.2885
_cell_measurement_theta_min 3.057
_cell_volume 2689.3(12)
_computing_cell_refinement 'Bruker SMART APEXll'
_computing_data_collection 'Bruker SMART APEXll'
_computing_data_reduction 'Bruker SAINT'
_computing_molecular_graphics WingX
_computing_publication_material WingX
_computing_structure_refinement 'SHELXL-97 (Sheldrick, 1997)'
_computing_structure_solution SHELXTL
_diffrn_ambient_temperature 298(2)
_diffrn_measured_fraction_theta_full 0.950
_diffrn_measured_fraction_theta_max 0.950
_diffrn_measurement_device_type 'CCD area detector'
_diffrn_measurement_method 'omega scan'
_diffrn_radiation_monochromator graphite
_diffrn_radiation_source 'fine-focus sealed tube'
_diffrn_radiation_type MoK\a
_diffrn_radiation_wavelength 0.71073
_diffrn_reflns_av_R_equivalents 0.0999
_diffrn_reflns_av_sigmaI/netI 0.1507
_diffrn_reflns_limit_h_max 15
_diffrn_reflns_limit_h_min -15
_diffrn_reflns_limit_k_max 20
_diffrn_reflns_limit_k_min -21
_diffrn_reflns_limit_l_max 19
_diffrn_reflns_limit_l_min -19
_diffrn_reflns_number 23764
_diffrn_reflns_theta_full 28.87
_diffrn_reflns_theta_max 28.87
_diffrn_reflns_theta_min 1.89
_exptl_absorpt_coefficient_mu 0.938
_exptl_absorpt_correction_T_max 0.9520
_exptl_absorpt_correction_T_min 0.7905
_exptl_absorpt_correction_type multi-scan
_exptl_absorpt_process_details SADABS
_exptl_crystal_colour pink
_exptl_crystal_density_diffrn 1.086
_exptl_crystal_density_method 'not measured'
_exptl_crystal_description block
_exptl_crystal_F_000 896
_exptl_crystal_size_max 0.26
_exptl_crystal_size_mid 0.10
_exptl_crystal_size_min 0.05
_platon_squeeze_details
;
;
_refine_diff_density_max 0.520
_refine_diff_density_min -0.486
_refine_diff_density_rms 0.079
_refine_ls_extinction_method none
_refine_ls_goodness_of_fit_ref 0.879
_refine_ls_hydrogen_treatment constr
_refine_ls_matrix_type full
_refine_ls_number_parameters 262
_refine_ls_number_reflns 6710
_refine_ls_number_restraints 0
_refine_ls_restrained_S_all 0.879
_refine_ls_R_factor_all 0.1544
_refine_ls_R_factor_gt 0.0684
_refine_ls_shift/su_max 0.000
_refine_ls_shift/su_mean 0.000
_refine_ls_structure_factor_coef Fsqd
_refine_ls_weighting_details 'calc w=1/[\s^2^(Fo^2^)+(0.0773P)^2^+0.0000P] where P=(Fo^2^+2Fc^2^)/3'
_refine_ls_weighting_scheme calc
_refine_ls_wR_factor_gt 0.1682
_refine_ls_wR_factor_ref 0.1901
_reflns_number_gt 2837
_reflns_number_total 6710
_reflns_threshold_expression >2sigma(I)
_cod_data_source_file cg401583v_si_002.cif
_cod_data_source_block complex2
_cod_depositor_comments
;
The following automatic conversions were performed:

'_symmetry_cell_setting' value 'Monoclinic' changed to 'monoclinic'
according to
/usr/data/users/saulius/automatic-downloads/current/ACS/lib/dictionaries/cif_core.dic
dictionary named 'cif_core.dic' version 2.4.2 from
2011-04-26.

'_exptl_absorpt_correction_type' value 'MULTI-SCAN'
changed to 'multi-scan' according to
/usr/data/users/saulius/automatic-downloads/current/ACS/lib/dictionaries/cif_core.dic
dictionary named 'cif_core.dic' version 2.4.2 from 2011-04-26.

Automatic conversion script
Id: cif_fix_values 2281 2013-09-26 08:29:07Z andrius 
;
_cod_original_sg_symbol_H-M P2(1)/n
_cod_database_code 4509933

loop_
_symmetry_equiv_pos_as_xyz
'x, y, z'
'-x+1/2, y+1/2, -z+1/2'
'-x, -y, -z'
'x-1/2, -y-1/2, z-1/2'

loop_
_atom_site_label
_atom_site_type_symbol
_atom_site_fract_x
_atom_site_fract_y
_atom_site_fract_z
_atom_site_U_iso_or_equiv
_atom_site_adp_type
_atom_site_occupancy
_atom_site_symmetry_multiplicity
_atom_site_calc_flag
_atom_site_refinement_flags
Zn1 Zn 0.75287(4) 0.24505(3) 0.33075(3) 0.0472(2) Uani 1 1 d .
N1 N 0.6428(3) 0.2880(2) 0.2340(2) 0.0652(12) Uani 1 1 d .
C1 C 0.5732(5) 0.2418(3) 0.1854(4) 0.0823(19) Uani 1 1 d .
H1 H 0.5577 0.1850 0.1968 0.099 Uiso 1 1 calc R
N2 N 0.5266(4) 0.2860(2) 0.1168(3) 0.0782(14) Uani 1 1 d .
H2 H 0.4798 0.2666 0.0760 0.094 Uiso 1 1 calc R
C2 C 0.5660(4) 0.3675(3) 0.1226(3) 0.0636(14) Uani 1 1 d .
C3 C 0.6386(4) 0.3687(3) 0.1950(3) 0.0685(15) Uani 1 1 d .
H3 H 0.6794 0.4158 0.2158 0.082 Uiso 1 1 calc R
C4 C 0.5297(4) 0.4347(3) 0.0612(3) 0.0675(15) Uani 1 1 d .
C5 C 0.4470(5) 0.4241(3) -0.0049(3) 0.094(2) Uani 1 1 d .
H5 H 0.4092 0.3723 -0.0091 0.113 Uiso 1 1 calc R
C6 C 0.5824(5) 0.5131(3) 0.0652(3) 0.093(2) Uani 1 1 d .
H6 H 0.6388 0.5234 0.1095 0.111 Uiso 1 1 calc R
O1 O 0.6467(3) 0.0905(2) 0.3039(2) 0.0792(11) Uani 1 1 d .
O2 O 0.6715(3) 0.1798(2) 0.4204(2) 0.0710(10) Uani 1 1 d .
C7 C 0.6312(4) 0.1110(4) 0.3842(4) 0.0669(14) Uani 1 1 d .
C8 C 0.5624(4) 0.0530(3) 0.4450(4) 0.0625(13) Uani 1 1 d .
C9 C 0.5242(5) -0.0224(4) 0.4136(4) 0.0895(19) Uani 1 1 d .
H9 H 0.5398 -0.0383 0.3541 0.107 Uiso 1 1 calc R
C10 C 0.5366(5) 0.0756(4) 0.5327(4) 0.0855(18) Uani 1 1 d .
H10 H 0.5610 0.1277 0.5554 0.103 Uiso 1 1 calc R
O3 O 0.8158(3) 0.35484(17) 0.36971(19) 0.0603(9) Uani 1 1 d .
O4 O 0.8939(4) 0.2834(2) 0.4791(3) 0.1196(18) Uani 1 1 d .
C11 C 0.8809(4) 0.3497(3) 0.4379(3) 0.0517(12) Uani 1 1 d .
C12 C 0.9396(4) 0.4278(3) 0.4701(3) 0.0484(11) Uani 1 1 d .
C13 C 0.9635(7) 0.4926(4) 0.4137(4) 0.131(3) Uani 1 1 d .
H13 H 0.9367 0.4901 0.3537 0.157 Uiso 1 1 calc R
C14 C 0.9737(7) 0.4373(4) 0.5585(4) 0.130(3) Uani 1 1 d .
H14 H 0.9545 0.3960 0.6009 0.157 Uiso 1 1 calc R
N3 N 0.8764(4) 0.1905(2) 0.2596(2) 0.0621(11) Uani 1 1 d .
C15 C 0.8611(5) 0.1248(3) 0.1960(3) 0.0713(15) Uani 1 1 d .
H15 H 0.7935 0.0940 0.1876 0.086 Uiso 1 1 calc R
C16 C 0.9592(6) 0.1128(4) 0.1488(4) 0.0858(18) Uani 1 1 d .
N4 N 1.0334(5) 0.1728(4) 0.1802(4) 0.142(3) Uani 1 1 d .
H4 H 1.1025 0.1812 0.1619 0.171 Uiso 1 1 calc R
C17 C 0.9779(7) 0.2171(4) 0.2462(5) 0.104(2) Uani 1 1 d .
H17 H 1.0110 0.2622 0.2780 0.125 Uiso 1 1 calc R
C18 C 0.9844(6) 0.0560(4) 0.0731(4) 0.097(2) Uani 1 1 d .
C19 C 0.9081(6) -0.0125(4) 0.0555(4) 0.118(3) Uani 1 1 d .
H19 H 0.8443 -0.0200 0.0923 0.142 Uiso 1 1 calc R
C20 C 1.0731(6) 0.0679(4) 0.0147(5) 0.122(3) Uani 1 1 d .
H20 H 1.1217 0.1143 0.0225 0.147 Uiso 1 1 calc R

loop_
_atom_site_aniso_label
_atom_site_aniso_U_11
_atom_site_aniso_U_22
_atom_site_aniso_U_33
_atom_site_aniso_U_23
_atom_site_aniso_U_13
_atom_site_aniso_U_12
Zn1 0.0647(4) 0.0335(3) 0.0429(3) 0.0027(2) -0.0155(2) -0.0062(2)
N1 0.091(3) 0.040(2) 0.063(3) 0.011(2) -0.042(2) -0.018(2)
C1 0.117(5) 0.045(3) 0.084(4) 0.012(3) -0.062(4) -0.012(3)
N2 0.115(4) 0.039(2) 0.079(3) 0.013(2) -0.064(3) -0.021(2)
C2 0.088(4) 0.039(3) 0.063(3) 0.008(2) -0.036(3) -0.015(3)
C3 0.089(4) 0.045(3) 0.070(3) 0.013(2) -0.042(3) -0.016(3)
C4 0.095(4) 0.038(3) 0.068(3) 0.014(2) -0.042(3) -0.015(3)
C5 0.145(5) 0.039(3) 0.097(4) 0.012(3) -0.091(4) -0.015(3)
C6 0.140(5) 0.044(3) 0.092(4) 0.011(3) -0.076(4) -0.014(3)
O1 0.105(3) 0.068(2) 0.065(2) 0.011(2) 0.002(2) -0.020(2)
O2 0.087(3) 0.057(2) 0.070(2) 0.0198(18) -0.0032(19) -0.0180(19)
C7 0.068(4) 0.060(3) 0.072(4) 0.027(3) -0.013(3) -0.005(3)
C8 0.069(3) 0.056(3) 0.063(3) 0.012(3) -0.008(3) -0.017(3)
C9 0.121(5) 0.075(4) 0.073(4) -0.002(3) 0.011(4) -0.037(4)
C10 0.118(5) 0.060(4) 0.079(4) -0.003(3) 0.012(4) -0.030(3)
O3 0.077(2) 0.0392(18) 0.0636(19) -0.0039(15) -0.0298(17) -0.0120(16)
O4 0.177(4) 0.0353(19) 0.143(4) 0.022(2) -0.119(3) -0.022(2)
C11 0.054(3) 0.036(3) 0.064(3) -0.009(2) -0.022(2) -0.003(2)
C12 0.059(3) 0.034(2) 0.052(3) 0.001(2) -0.024(2) -0.007(2)
C13 0.202(7) 0.062(4) 0.125(5) 0.016(4) -0.114(5) -0.036(4)
C14 0.215(8) 0.057(4) 0.116(5) 0.030(4) -0.105(5) -0.061(4)
N3 0.068(3) 0.055(3) 0.064(3) -0.012(2) 0.003(2) -0.011(2)
C15 0.071(4) 0.076(4) 0.067(3) -0.028(3) 0.004(3) -0.012(3)
C16 0.104(5) 0.072(4) 0.082(4) -0.032(3) 0.025(4) -0.037(4)
N4 0.093(4) 0.171(6) 0.165(5) -0.101(5) 0.065(4) -0.075(4)
C17 0.114(6) 0.088(4) 0.112(5) -0.048(4) 0.037(5) -0.024(4)
C18 0.113(5) 0.077(4) 0.101(5) -0.047(4) 0.036(4) -0.029(4)
C19 0.125(6) 0.110(5) 0.122(5) -0.070(5) 0.065(5) -0.044(4)
C20 0.114(5) 0.129(6) 0.126(5) -0.077(5) 0.070(5) -0.052(5)

loop_
_atom_type_symbol
_atom_type_description
_atom_type_scat_dispersion_real
_atom_type_scat_dispersion_imag
_atom_type_scat_source
C C 0.0033 0.0016 'International Tables Vol C Tables 4.2.6.8 and 6.1.1.4'
H H 0.0000 0.0000 'International Tables Vol C Tables 4.2.6.8 and 6.1.1.4'
N N 0.0061 0.0033 'International Tables Vol C Tables 4.2.6.8 and 6.1.1.4'
O O 0.0106 0.0060 'International Tables Vol C Tables 4.2.6.8 and 6.1.1.4'
Zn Zn 0.2839 1.4301 'International Tables Vol C Tables 4.2.6.8 and 6.1.1.4'

loop_
_geom_angle_atom_site_label_1
_geom_angle_atom_site_label_2
_geom_angle_atom_site_label_3
_geom_angle
_geom_angle_site_symmetry_1
_geom_angle_site_symmetry_3
O2 Zn1 O3 117.15(14) . .
O2 Zn1 N3 119.51(16) . .
O3 Zn1 N3 105.54(15) . .
O2 Zn1 N1 110.41(15) . .
O3 Zn1 N1 97.95(13) . .
N3 Zn1 N1 103.35(16) . .
C1 N1 C3 105.6(4) . .
C1 N1 Zn1 125.8(3) . .
C3 N1 Zn1 127.8(3) . .
N1 C1 N2 111.5(4) . .
C1 N2 C2 108.3(4) . .
C3 C2 N2 105.5(4) . .
C3 C2 C4 130.8(4) . .
N2 C2 C4 123.7(4) . .
C2 C3 N1 109.2(4) . .
C5 C4 C6 116.5(4) . .
C5 C4 C2 123.1(4) . .
C6 C4 C2 120.3(4) . .
C4 C5 C6 122.4(4) . 3_665
C5 C6 C4 121.0(4) 3_665 .
C7 O2 Zn1 110.2(3) . .
O1 C7 O2 123.6(5) . .
O1 C7 C8 119.3(5) . .
O2 C7 C8 117.1(5) . .
C9 C8 C10 118.3(5) . .
C9 C8 C7 120.3(5) . .
C10 C8 C7 121.3(5) . .
C8 C9 C10 121.3(5) . 3_656
C9 C10 C8 120.4(5) 3_656 .
C11 O3 Zn1 113.3(3) . .
O4 C11 O3 121.5(4) . .
O4 C11 C12 120.3(4) . .
O3 C11 C12 118.1(4) . .
C13 C12 C14 116.4(4) . .
C13 C12 C11 122.2(4) . .
C14 C12 C11 121.4(4) . .
C12 C13 C14 122.5(5) . 3_766
C12 C14 C13 120.9(5) . 3_766
C17 N3 C15 104.5(5) . .
C17 N3 Zn1 128.2(4) . .
C15 N3 Zn1 125.8(4) . .
C16 C15 N3 110.1(5) . .
C15 C16 N4 105.3(5) . .
C15 C16 C18 130.8(5) . .
N4 C16 C18 123.6(6) . .
C16 N4 C17 107.1(5) . .
N3 C17 N4 112.9(6) . .
C20 C18 C19 117.8(5) . .
C20 C18 C16 123.7(5) . .
C19 C18 C16 118.3(5) . .
C20 C19 C18 121.1(5) 3_755 .
C18 C20 C19 120.9(6) . 3_755

loop_
_geom_bond_atom_site_label_1
_geom_bond_atom_site_label_2
_geom_bond_distance
_geom_bond_site_symmetry_2
Zn1 O2 1.928(3) .
Zn1 O3 1.962(3) .
Zn1 N3 1.984(4) .
Zn1 N1 2.014(3) .
N1 C1 1.295(6) .
N1 C3 1.397(5) .
C1 N2 1.333(6) .
N2 C2 1.368(5) .
C2 C3 1.347(5) .
C2 C4 1.450(6) .
C4 C5 1.366(6) .
C4 C6 1.380(6) .
C5 C6 1.369(6) 3_665
C6 C5 1.369(6) 3_665
O1 C7 1.237(5) .
O2 C7 1.294(6) .
C7 C8 1.515(7) .
C8 C9 1.349(7) .
C8 C10 1.372(6) .
C9 C10 1.356(7) 3_656
C10 C9 1.356(7) 3_656
O3 C11 1.249(4) .
O4 C11 1.217(5) .
C11 C12 1.482(5) .
C12 C13 1.347(7) .
C12 C14 1.360(6) .
C13 C14 1.384(7) 3_766
C14 C13 1.384(7) 3_766
N3 C17 1.269(7) .
N3 C15 1.404(5) .
C15 C16 1.354(7) .
C16 N4 1.356(6) .
C16 C18 1.462(7) .
N4 C17 1.365(7) .
C18 C20 1.363(7) .
C18 C19 1.418(8) .
C19 C20 1.371(7) 3_755
C20 C19 1.371(7) 3_755

loop_
_platon_squeeze_void_nr
_platon_squeeze_void_average_x
_platon_squeeze_void_average_y
_platon_squeeze_void_average_z
_platon_squeeze_void_volume
_platon_squeeze_void_count_electrons
1 0.250 0.756 0.250 528.7 134.0
2 0.750 0.741 0.750 528.7 133.5
